data_4078768
loop_
_publ_author_name
'Esteruelas, Miguel A.'
'Fern\'andez, Israel'
'L\'opez, Ana M.'
'Mora, Malka'
'O\~nate, Enrique'

_publ_section_title
;
 Preparation, Structure, Bonding, and Preliminary Reactivity of a
 Six-Coordinate d4Osmium--Boryl Complex
;
_journal_issue 13
_journal_name_full Organometallics
_journal_page_first 4646
_journal_paper_doi 10.1021/om300407d
_journal_volume 31
_journal_year 2012
_chemical_formula_sum 'C30 H51 B2 Cl O4 Os P2'
_chemical_formula_weight 784.92
_chemical_name_systematic
; 
 ? 
;
_space_group_IT_number 19
_symmetry_cell_setting orthorhombic
_symmetry_space_group_name_Hall 'P 2ac 2ab'
_symmetry_space_group_name_H-M 'P 21 21 21'
_atom_sites_solution_hydrogens geom
_atom_sites_solution_primary direct
_atom_sites_solution_secondary difmap
_audit_creation_method SHELXL-97
_cell_angle_alpha 90.00
_cell_angle_beta 90.00
_cell_angle_gamma 90.00
_cell_formula_units_Z 8
_cell_length_a 15.523(3)
_cell_length_b 19.470(4)
_cell_length_c 22.098(5)
_cell_measurement_reflns_used 5591
_cell_measurement_temperature 100(2)
_cell_measurement_theta_max 27
_cell_measurement_theta_min 2
_cell_volume 6679(2)
_computing_cell_refinement 'SAINT+ v. 6.1 (Bruker AXS, 2000)'
_computing_data_collection 'SMART v. 5.625 (Bruker AXS, 2000)'
_computing_data_reduction 'SAINT+ v. 6.1 (Bruker AXS, 2000)'
_computing_molecular_graphics 'XP, SHELXTL v. 6.1 (Bruker, 2000)'
_computing_publication_material 'XCIF, SHELXTL v. 6.1 (Bruker, 2000)'
_computing_structure_refinement 'SHELXL-97 (Sheldrick, 1997)'
_computing_structure_solution 'SHELXS-97 (Sheldrick, 1990)'
_diffrn_ambient_temperature 100(2)
_diffrn_detector_area_resol_mean 8.26
_diffrn_measured_fraction_theta_full 1.000
_diffrn_measured_fraction_theta_max 0.964
_diffrn_measurement_device_type 'Bruker SMART APEX CCD system'
_diffrn_measurement_method '\w rotations with narrow frames'
_diffrn_radiation_monochromator graphite
_diffrn_radiation_source 'normal-focus sealed tube'
_diffrn_radiation_type MoK\a
_diffrn_radiation_wavelength 0.71073
_diffrn_reflns_av_R_equivalents 0.0682
_diffrn_reflns_av_sigmaI/netI 0.0556
_diffrn_reflns_limit_h_max 20
_diffrn_reflns_limit_h_min -20
_diffrn_reflns_limit_k_max 26
_diffrn_reflns_limit_k_min -25
_diffrn_reflns_limit_l_max 29
_diffrn_reflns_limit_l_min -29
_diffrn_reflns_number 83408
_diffrn_reflns_theta_full 27.50
_diffrn_reflns_theta_max 28.79
_diffrn_reflns_theta_min 1.39
_diffrn_standards_decay_% 0
_exptl_absorpt_coefficient_mu 4.027
_exptl_absorpt_correction_T_max 0.794
_exptl_absorpt_correction_T_min 0.588
_exptl_absorpt_correction_type multi-scan
_exptl_absorpt_process_details
;
Absorption correction performed with SADABS program. This is based on the
method of Blessing: Blessing, R. H., Acta Crystallogr., Sect. A 1995, 51, 33.

SADABS: Area-Detector Absorption Correction. Bruker-AXS 
within SAINT+ package, v. 6.1 (2000).
;
_exptl_crystal_colour yellow
_exptl_crystal_density_diffrn 1.561
_exptl_crystal_density_method 'not measured'
_exptl_crystal_description 'irregular block'
_exptl_crystal_F_000 3168
_exptl_crystal_size_max 0.12
_exptl_crystal_size_mid 0.06
_exptl_crystal_size_min 0.06
_refine_diff_density_max 2.624
_refine_diff_density_min -1.809
_refine_diff_density_rms 0.156
_refine_ls_abs_structure_details 'Flack H D (1983), Acta Cryst. A39, 876-881'
_refine_ls_abs_structure_Flack 0.007(6)
_refine_ls_extinction_method none
_refine_ls_goodness_of_fit_ref 1.146
_refine_ls_hydrogen_treatment mixed
_refine_ls_matrix_type full
_refine_ls_number_parameters 752
_refine_ls_number_reflns 16441
_refine_ls_number_restraints 2
_refine_ls_restrained_S_all 1.146
_refine_ls_R_factor_all 0.0527
_refine_ls_R_factor_gt 0.0451
_refine_ls_shift/su_max 0.010
_refine_ls_shift/su_mean 0.000
_refine_ls_structure_factor_coef Fsqd
_refine_ls_weighting_details 'calc w=1/[\s^2^(Fo^2^)+(0.0204P)^2^+8.1886P] where P=(Fo^2^+2Fc^2^)/3'
_refine_ls_weighting_scheme calc
_refine_ls_wR_factor_gt 0.0735
_refine_ls_wR_factor_ref 0.0756
_reflns_number_gt 14918
_reflns_number_total 16441
_reflns_threshold_expression >2sigma(I)
_cod_data_source_file om300407d_si_001.cif
_cod_data_source_block mae437as
_cod_original_cell_volume 6678(2)
_cod_original_sg_symbol_H-M P212121
_cod_database_code 4078768

loop_
_symmetry_equiv_pos_as_xyz
'x, y, z'
'-x+1/2, -y, z+1/2'
'-x, y+1/2, -z+1/2'
'x+1/2, -y+1/2, -z'

loop_
_atom_site_label
_atom_site_type_symbol
_atom_site_fract_x
_atom_site_fract_y
_atom_site_fract_z
_atom_site_U_iso_or_equiv
_atom_site_adp_type
_atom_site_occupancy
_atom_site_symmetry_multiplicity
_atom_site_calc_flag
_atom_site_refinement_flags
Os1 Os 0.096171(12) 0.177224(12) 0.382050(9) 0.01383(5) Uani 1 1 d D
H01 H 0.1974(7) 0.173(3) 0.375(2) 0.017 Uiso 1 1 d D
Os2 Os 0.883785(12) 0.826689(12) 0.623756(9) 0.01283(5) Uani 1 1 d D
H02 H 0.7851(10) 0.819(3) 0.637(2) 0.015 Uiso 1 1 d D
Cl1 Cl -0.05791(8) 0.18072(8) 0.38539(6) 0.0211(3) Uani 1 1 d .
Cl2 Cl 1.03570(8) 0.83230(8) 0.60478(6) 0.0195(3) Uani 1 1 d .
P1 P 0.08147(11) 0.08771(9) 0.30733(7) 0.0193(3) Uani 1 1 d .
P2 P 0.09575(11) 0.26525(9) 0.45777(7) 0.0160(3) Uani 1 1 d .
P3 P 0.87292(11) 0.74110(8) 0.54599(7) 0.0151(3) Uani 1 1 d .
P4 P 0.90306(10) 0.91350(8) 0.69912(7) 0.0147(3) Uani 1 1 d .
O1 O 0.1262(3) 0.2784(2) 0.28341(19) 0.0218(10) Uani 1 1 d .
O2 O 0.2590(3) 0.2511(2) 0.3216(2) 0.0227(10) Uani 1 1 d .
O3 O 0.1281(3) 0.0608(2) 0.46651(19) 0.0219(10) Uani 1 1 d .
O4 O 0.2582(3) 0.1137(2) 0.4502(2) 0.0233(10) Uani 1 1 d .
O5 O 0.8218(3) 0.9284(2) 0.53382(18) 0.0187(9) Uani 1 1 d .
O6 O 0.7014(3) 0.8870(2) 0.58222(19) 0.0188(9) Uani 1 1 d .
O7 O 0.8948(3) 0.7179(2) 0.71813(18) 0.0184(9) Uani 1 1 d .
O8 O 0.7510(3) 0.7433(2) 0.70621(18) 0.0167(9) Uani 1 1 d .
B1 B 0.1694(5) 0.2376(4) 0.3274(3) 0.0191(15) Uani 1 1 d .
B2 B 0.1693(5) 0.1158(4) 0.4352(3) 0.0156(14) Uani 1 1 d .
B3 B 0.8339(5) 0.7601(4) 0.6860(3) 0.0189(15) Uani 1 1 d .
B4 B 0.7927(4) 0.8821(4) 0.5805(3) 0.0146(14) Uani 1 1 d .
C1 C 0.1886(5) 0.3131(4) 0.2514(3) 0.0265(16) Uani 1 1 d .
C2 C 0.1770(6) 0.3584(4) 0.2039(3) 0.040(2) Uani 1 1 d .
H2 H 0.1215 0.3702 0.1892 0.047 Uiso 1 1 calc R
C3 C 0.2516(6) 0.3855(4) 0.1792(3) 0.045(2) Uani 1 1 d .
H3 H 0.2471 0.4160 0.1458 0.054 Uiso 1 1 calc R
C4 C 0.3315(6) 0.3696(4) 0.2014(4) 0.047(2) Uani 1 1 d .
H4 H 0.3808 0.3902 0.1834 0.057 Uiso 1 1 calc R
C5 C 0.3431(5) 0.3239(4) 0.2499(3) 0.0386(17) Uani 1 1 d .
H5 H 0.3984 0.3122 0.2651 0.046 Uiso 1 1 calc R
C6 C 0.2677(5) 0.2971(3) 0.2741(3) 0.0278(17) Uani 1 1 d .
C7 C 0.1906(5) 0.0265(3) 0.4988(3) 0.0250(15) Uani 1 1 d .
C8 C 0.1827(5) -0.0309(3) 0.5347(3) 0.0316(17) Uani 1 1 d .
H8 H 0.1293 -0.0543 0.5393 0.038 Uiso 1 1 calc R
C9 C 0.2562(6) -0.0526(4) 0.5635(3) 0.039(2) Uani 1 1 d .
H9 H 0.2532 -0.0913 0.5896 0.046 Uiso 1 1 calc R
C10 C 0.3339(6) -0.0201(4) 0.5556(3) 0.045(2) Uani 1 1 d .
H10 H 0.3830 -0.0369 0.5765 0.054 Uiso 1 1 calc R
C11 C 0.3429(5) 0.0371(4) 0.5179(3) 0.0333(18) Uani 1 1 d .
H11 H 0.3966 0.0595 0.5120 0.040 Uiso 1 1 calc R
C12 C 0.2690(5) 0.0585(3) 0.4899(3) 0.0241(16) Uani 1 1 d .
C13 C 0.1777(4) 0.0625(4) 0.2634(3) 0.0251(15) Uani 1 1 d .
H13 H 0.1599 0.0243 0.2359 0.030 Uiso 1 1 calc R
C14 C 0.2136(5) 0.1198(4) 0.2233(3) 0.0332(18) Uani 1 1 d .
H14A H 0.2362 0.1568 0.2488 0.050 Uiso 1 1 calc R
H14B H 0.1675 0.1378 0.1974 0.050 Uiso 1 1 calc R
H14C H 0.2600 0.1015 0.1979 0.050 Uiso 1 1 calc R
C15 C 0.2489(5) 0.0342(5) 0.3045(4) 0.045(2) Uani 1 1 d .
H15A H 0.2990 0.0217 0.2799 0.067 Uiso 1 1 calc R
H15B H 0.2276 -0.0065 0.3258 0.067 Uiso 1 1 calc R
H15C H 0.2655 0.0693 0.3340 0.067 Uiso 1 1 calc R
C16 C 0.0514(4) 0.0053(3) 0.3440(3) 0.0268(16) Uani 1 1 d .
H16 H 0.0951 -0.0022 0.3766 0.032 Uiso 1 1 calc R
C17 C -0.0360(4) 0.0068(3) 0.3764(4) 0.0361(17) Uani 1 1 d .
H17A H -0.0817 0.0157 0.3468 0.054 Uiso 1 1 calc R
H17B H -0.0358 0.0432 0.4070 0.054 Uiso 1 1 calc R
H17C H -0.0462 -0.0376 0.3960 0.054 Uiso 1 1 calc R
C18 C 0.0554(7) -0.0601(4) 0.3033(4) 0.064(3) Uani 1 1 d .
H18A H 0.0511 -0.1012 0.3287 0.060 Uiso 1 1 calc R
H18B H 0.1101 -0.0608 0.2812 0.060 Uiso 1 1 calc R
H18C H 0.0074 -0.0594 0.2745 0.060 Uiso 1 1 calc R
C19 C -0.0038(4) 0.1049(4) 0.2503(3) 0.0250(15) Uani 1 1 d .
H19 H -0.0594 0.0932 0.2708 0.030 Uiso 1 1 calc R
C20 C -0.0123(4) 0.1808(4) 0.2314(3) 0.0286(15) Uani 1 1 d .
H20A H 0.0394 0.1949 0.2092 0.043 Uiso 1 1 calc R
H20B H -0.0188 0.2094 0.2676 0.043 Uiso 1 1 calc R
H20C H -0.0630 0.1863 0.2054 0.043 Uiso 1 1 calc R
C21 C -0.0009(5) 0.0598(4) 0.1932(4) 0.045(2) Uani 1 1 d .
H21A H -0.0499 0.0710 0.1671 0.068 Uiso 1 1 calc R
H21B H -0.0037 0.0113 0.2048 0.068 Uiso 1 1 calc R
H21C H 0.0530 0.0684 0.1713 0.068 Uiso 1 1 calc R
C22 C 0.0073(4) 0.2519(3) 0.5133(3) 0.0174(13) Uani 1 1 d .
H22 H -0.0474 0.2573 0.4899 0.021 Uiso 1 1 calc R
C23 C 0.0048(4) 0.1779(4) 0.5396(3) 0.0252(14) Uani 1 1 d .
H23A H 0.0588 0.1684 0.5609 0.038 Uiso 1 1 calc R
H23B H -0.0026 0.1449 0.5065 0.038 Uiso 1 1 calc R
H23C H -0.0436 0.1738 0.5679 0.038 Uiso 1 1 calc R
C24 C 0.0018(4) 0.3048(3) 0.5657(3) 0.0235(15) Uani 1 1 d .
H24A H -0.0524 0.2984 0.5877 0.035 Uiso 1 1 calc R
H24B H 0.0040 0.3514 0.5491 0.035 Uiso 1 1 calc R
H24C H 0.0503 0.2980 0.5934 0.035 Uiso 1 1 calc R
C25 C 0.0654(4) 0.3522(3) 0.4299(3) 0.0177(13) Uani 1 1 d .
H25 H 0.0473 0.3790 0.4663 0.021 Uiso 1 1 calc R
C26 C -0.0122(4) 0.3514(3) 0.3875(3) 0.0234(14) Uani 1 1 d .
H26A H -0.0297 0.3986 0.3785 0.035 Uiso 1 1 calc R
H26B H -0.0600 0.3270 0.4070 0.035 Uiso 1 1 calc R
H26C H 0.0032 0.3278 0.3498 0.035 Uiso 1 1 calc R
C27 C 0.1400(4) 0.3938(3) 0.4001(3) 0.0250(15) Uani 1 1 d .
H27A H 0.1706 0.3645 0.3712 0.037 Uiso 1 1 calc R
H27B H 0.1800 0.4093 0.4316 0.037 Uiso 1 1 calc R
H27C H 0.1161 0.4337 0.3790 0.037 Uiso 1 1 calc R
C28 C 0.1933(4) 0.2846(3) 0.5037(3) 0.0198(14) Uani 1 1 d .
H28 H 0.1847 0.3316 0.5211 0.024 Uiso 1 1 calc R
C29 C 0.2086(4) 0.2358(4) 0.5576(3) 0.0235(14) Uani 1 1 d .
H29A H 0.2098 0.1883 0.5431 0.035 Uiso 1 1 calc R
H29B H 0.1619 0.2413 0.5871 0.035 Uiso 1 1 calc R
H29C H 0.2637 0.2469 0.5768 0.035 Uiso 1 1 calc R
C30 C 0.2754(4) 0.2874(4) 0.4663(3) 0.0224(15) Uani 1 1 d .
H30A H 0.3214 0.3088 0.4902 0.034 Uiso 1 1 calc R
H30B H 0.2653 0.3146 0.4297 0.034 Uiso 1 1 calc R
H30C H 0.2926 0.2407 0.4550 0.034 Uiso 1 1 calc R
C31 C 0.7494(4) 0.9580(3) 0.5086(3) 0.0195(14) Uani 1 1 d .
C32 C 0.7442(4) 1.0045(3) 0.4616(3) 0.0228(14) Uani 1 1 d .
H32 H 0.7940 1.0227 0.4422 0.027 Uiso 1 1 calc R
C33 C 0.6607(5) 1.0231(4) 0.4443(3) 0.0283(16) Uani 1 1 d .
H33 H 0.6537 1.0550 0.4122 0.034 Uiso 1 1 calc R
C34 C 0.5883(5) 0.9971(3) 0.4720(3) 0.0276(15) Uani 1 1 d .
H34 H 0.5330 1.0112 0.4584 0.033 Uiso 1 1 calc R
C35 C 0.5947(4) 0.9499(3) 0.5202(3) 0.0233(14) Uani 1 1 d .
H35 H 0.5453 0.9318 0.5400 0.028 Uiso 1 1 calc R
C36 C 0.6770(4) 0.9318(3) 0.5369(3) 0.0185(13) Uani 1 1 d .
C37 C 0.8478(4) 0.6779(4) 0.7570(3) 0.0205(12) Uani 1 1 d .
C38 C 0.8760(4) 0.6297(3) 0.7975(3) 0.0222(14) Uani 1 1 d .
H38 H 0.9355 0.6193 0.8018 0.027 Uiso 1 1 calc R
C39 C 0.8138(5) 0.5966(3) 0.8321(3) 0.0259(15) Uani 1 1 d .
H39 H 0.8311 0.5622 0.8600 0.031 Uiso 1 1 calc R
C40 C 0.7286(4) 0.6123(4) 0.8269(3) 0.0253(15) Uani 1 1 d .
H40 H 0.6879 0.5890 0.8516 0.030 Uiso 1 1 calc R
C41 C 0.6995(4) 0.6625(3) 0.7856(3) 0.0203(13) Uani 1 1 d .
H41 H 0.6403 0.6741 0.7821 0.024 Uiso 1 1 calc R
C42 C 0.7618(4) 0.6937(3) 0.7505(2) 0.0154(13) Uani 1 1 d .
C43 C 0.7671(4) 0.7217(3) 0.5119(3) 0.0182(13) Uani 1 1 d .
H43 H 0.7728 0.6756 0.4924 0.022 Uiso 1 1 calc R
C44 C 0.7383(4) 0.7713(3) 0.4617(3) 0.0252(15) Uani 1 1 d .
H44A H 0.6830 0.7560 0.4451 0.038 Uiso 1 1 calc R
H44B H 0.7816 0.7720 0.4295 0.038 Uiso 1 1 calc R
H44C H 0.7319 0.8176 0.4786 0.038 Uiso 1 1 calc R
C45 C 0.6936(4) 0.7154(3) 0.5584(3) 0.0258(15) Uani 1 1 d .
H45A H 0.6773 0.7612 0.5727 0.039 Uiso 1 1 calc R
H45B H 0.7131 0.6876 0.5928 0.039 Uiso 1 1 calc R
H45C H 0.6438 0.6933 0.5394 0.039 Uiso 1 1 calc R
C46 C 0.9477(4) 0.7581(3) 0.4813(3) 0.0176(13) Uani 1 1 d .
H46 H 1.0068 0.7510 0.4983 0.021 Uiso 1 1 calc R
C47 C 0.9415(5) 0.7080(4) 0.4281(3) 0.0296(16) Uani 1 1 d .
H47A H 0.8902 0.7186 0.4041 0.044 Uiso 1 1 calc R
H47B H 0.9375 0.6609 0.4435 0.044 Uiso 1 1 calc R
H47C H 0.9930 0.7125 0.4027 0.044 Uiso 1 1 calc R
C48 C 0.9473(4) 0.8326(3) 0.4587(3) 0.0247(14) Uani 1 1 d .
H48A H 0.9940 0.8391 0.4295 0.037 Uiso 1 1 calc R
H48B H 0.9555 0.8638 0.4930 0.037 Uiso 1 1 calc R
H48C H 0.8920 0.8425 0.4392 0.037 Uiso 1 1 calc R
C49 C 0.9109(4) 0.6529(3) 0.5670(3) 0.0192(13) Uani 1 1 d .
H49 H 0.9223 0.6290 0.5278 0.023 Uiso 1 1 calc R
C50 C 0.9968(4) 0.6553(3) 0.5994(3) 0.0235(15) Uani 1 1 d .
H50A H 0.9910 0.6817 0.6369 0.035 Uiso 1 1 calc R
H50B H 1.0398 0.6772 0.5732 0.035 Uiso 1 1 calc R
H50C H 1.0154 0.6084 0.6090 0.035 Uiso 1 1 calc R
C51 C 0.8472(4) 0.6080(3) 0.6001(3) 0.0249(15) Uani 1 1 d .
H51A H 0.8730 0.5628 0.6075 0.037 Uiso 1 1 calc R
H51B H 0.7951 0.6026 0.5754 0.037 Uiso 1 1 calc R
H51C H 0.8321 0.6294 0.6388 0.037 Uiso 1 1 calc R
C52 C 0.8162(4) 0.9235(4) 0.7561(3) 0.0210(14) Uani 1 1 d .
H52 H 0.8257 0.9687 0.7766 0.025 Uiso 1 1 calc R
C53 C 0.8172(4) 0.8678(3) 0.8058(3) 0.0250(15) Uani 1 1 d .
H53A H 0.7680 0.8746 0.8330 0.037 Uiso 1 1 calc R
H53B H 0.8709 0.8712 0.8290 0.037 Uiso 1 1 calc R
H53C H 0.8133 0.8223 0.7870 0.037 Uiso 1 1 calc R
C54 C 0.7269(4) 0.9252(4) 0.7295(3) 0.0297(16) Uani 1 1 d .
H54A H 0.7112 0.8792 0.7153 0.045 Uiso 1 1 calc R
H54B H 0.7255 0.9575 0.6955 0.045 Uiso 1 1 calc R
H54C H 0.6858 0.9402 0.7606 0.045 Uiso 1 1 calc R
C55 C 0.9168(4) 1.0032(3) 0.6687(3) 0.0229(14) Uani 1 1 d .
H55 H 0.9423 1.0307 0.7025 0.027 Uiso 1 1 calc R
C56 C 0.9827(4) 1.0047(3) 0.6179(3) 0.0265(14) Uani 1 1 d .
H56A H 0.9598 0.9802 0.5827 0.040 Uiso 1 1 calc R
H56B H 1.0359 0.9823 0.6315 0.040 Uiso 1 1 calc R
H56C H 0.9950 1.0524 0.6069 0.040 Uiso 1 1 calc R
C57 C 0.8350(4) 1.0399(3) 0.6509(3) 0.0299(16) Uani 1 1 d .
H57A H 0.8493 1.0848 0.6336 0.045 Uiso 1 1 calc R
H57B H 0.7987 1.0463 0.6868 0.045 Uiso 1 1 calc R
H57C H 0.8039 1.0124 0.6209 0.045 Uiso 1 1 calc R
C58 C 1.0043(4) 0.9073(3) 0.7446(3) 0.0173(13) Uani 1 1 d .
H58 H 1.0514 0.9223 0.7166 0.021 Uiso 1 1 calc R
C59 C 1.0280(4) 0.8347(3) 0.7634(3) 0.0245(14) Uani 1 1 d .
H59A H 1.0849 0.8349 0.7827 0.037 Uiso 1 1 calc R
H59B H 1.0295 0.8050 0.7276 0.037 Uiso 1 1 calc R
H59C H 0.9851 0.8173 0.7921 0.037 Uiso 1 1 calc R
C60 C 1.0088(4) 0.9571(4) 0.7985(3) 0.0261(15) Uani 1 1 d .
H60A H 0.9627 0.9463 0.8273 0.039 Uiso 1 1 calc R
H60B H 1.0018 1.0044 0.7840 0.039 Uiso 1 1 calc R
H60C H 1.0648 0.9525 0.8186 0.039 Uiso 1 1 calc R

loop_
_atom_site_aniso_label
_atom_site_aniso_U_11
_atom_site_aniso_U_22
_atom_site_aniso_U_33
_atom_site_aniso_U_23
_atom_site_aniso_U_13
_atom_site_aniso_U_12
Os1 0.01373(10) 0.01470(11) 0.01305(10) 0.00077(11) 0.00007(8) 0.00006(9)
Os2 0.01421(10) 0.01229(10) 0.01198(9) 0.00060(10) 0.00055(8) 0.00050(9)
Cl1 0.0162(6) 0.0248(7) 0.0224(7) -0.0051(7) -0.0004(5) -0.0008(6)
Cl2 0.0154(6) 0.0218(8) 0.0214(7) -0.0035(6) 0.0019(5) -0.0010(6)
P1 0.0170(8) 0.0217(9) 0.0192(8) -0.0037(7) 0.0024(6) -0.0001(7)
P2 0.0163(8) 0.0165(8) 0.0152(7) 0.0004(6) -0.0014(6) -0.0033(7)
P3 0.0172(8) 0.0131(8) 0.0149(7) -0.0005(6) -0.0007(6) 0.0009(6)
P4 0.0134(8) 0.0148(8) 0.0158(7) -0.0005(6) -0.0002(6) 0.0013(6)
O1 0.026(3) 0.026(3) 0.013(2) 0.0055(18) 0.0019(19) 0.000(2)
O2 0.017(2) 0.024(3) 0.027(2) 0.0038(19) 0.0029(19) -0.0015(18)
O3 0.025(3) 0.016(2) 0.025(2) 0.0092(18) 0.003(2) 0.0058(19)
O4 0.025(3) 0.019(2) 0.026(2) 0.0004(19) -0.004(2) 0.002(2)
O5 0.018(2) 0.022(2) 0.016(2) -0.0001(18) -0.0026(17) 0.0037(19)
O6 0.018(2) 0.016(2) 0.023(2) 0.0012(18) -0.0008(18) 0.0003(17)
O7 0.019(2) 0.019(2) 0.018(2) 0.0080(17) 0.0032(18) -0.0025(19)
O8 0.020(2) 0.014(2) 0.016(2) 0.0023(17) 0.0001(18) 0.0026(17)
B1 0.027(4) 0.017(4) 0.013(3) -0.003(3) 0.004(3) 0.002(3)
B2 0.021(4) 0.014(3) 0.012(3) -0.002(3) 0.001(3) 0.002(3)
B3 0.022(4) 0.018(4) 0.016(3) -0.004(3) -0.004(3) 0.000(3)
B4 0.019(4) 0.013(3) 0.012(3) 0.000(3) 0.003(3) -0.004(3)
C1 0.046(4) 0.010(4) 0.023(3) -0.001(3) 0.012(3) -0.003(3)
C2 0.057(5) 0.037(5) 0.025(4) 0.007(3) 0.001(4) 0.001(4)
C3 0.081(7) 0.028(5) 0.025(4) 0.004(3) 0.022(4) -0.007(4)
C4 0.067(6) 0.021(4) 0.054(5) -0.002(4) 0.039(5) -0.015(4)
C5 0.040(4) 0.023(4) 0.053(5) -0.011(4) 0.024(3) -0.003(4)
C6 0.040(5) 0.013(3) 0.029(4) -0.004(3) 0.020(3) -0.002(3)
C7 0.043(4) 0.015(3) 0.017(3) -0.001(3) 0.000(3) 0.009(3)
C8 0.058(5) 0.018(3) 0.019(3) 0.001(3) 0.002(3) 0.008(3)
C9 0.076(6) 0.025(4) 0.015(3) -0.001(3) 0.001(4) 0.028(4)
C10 0.075(7) 0.038(5) 0.023(4) -0.009(4) -0.022(4) 0.037(5)
C11 0.039(4) 0.037(4) 0.024(4) -0.009(3) -0.012(3) 0.016(3)
C12 0.039(4) 0.018(4) 0.015(3) -0.001(3) -0.007(3) 0.010(3)
C13 0.021(4) 0.034(4) 0.019(3) -0.010(3) 0.002(3) 0.005(3)
C14 0.024(4) 0.050(5) 0.026(4) -0.015(3) 0.011(3) -0.006(3)
C15 0.025(4) 0.066(6) 0.043(5) -0.014(4) -0.001(4) 0.018(4)
C16 0.029(4) 0.019(3) 0.032(4) 0.003(3) 0.008(3) 0.002(3)
C17 0.044(4) 0.026(4) 0.038(4) 0.004(4) 0.012(4) -0.005(3)
C18 0.115(9) 0.016(4) 0.062(6) -0.017(4) 0.046(6) -0.021(5)
C19 0.018(3) 0.039(4) 0.018(3) -0.013(3) 0.003(3) -0.004(3)
C20 0.025(3) 0.036(4) 0.025(3) 0.013(3) -0.005(3) -0.001(3)
C21 0.040(5) 0.058(6) 0.038(5) -0.020(4) -0.011(4) 0.002(4)
C22 0.022(3) 0.017(3) 0.013(3) -0.003(2) -0.007(2) -0.003(3)
C23 0.031(4) 0.023(3) 0.021(3) 0.007(3) 0.004(2) -0.001(3)
C24 0.027(4) 0.026(4) 0.018(3) -0.005(3) -0.002(3) 0.003(3)
C25 0.022(3) 0.006(3) 0.025(3) -0.002(2) 0.002(3) -0.001(2)
C26 0.025(3) 0.018(3) 0.027(4) 0.007(3) 0.000(3) 0.008(2)
C27 0.026(4) 0.020(3) 0.029(4) -0.001(3) 0.003(3) -0.003(3)
C28 0.019(3) 0.022(4) 0.019(3) -0.001(3) -0.004(3) -0.004(3)
C29 0.018(3) 0.031(4) 0.022(3) 0.002(3) -0.005(3) 0.000(3)
C30 0.016(3) 0.023(4) 0.029(4) -0.002(3) -0.002(3) -0.003(3)
C31 0.026(4) 0.014(3) 0.018(3) -0.005(3) -0.006(3) 0.006(3)
C32 0.033(4) 0.019(3) 0.017(3) 0.003(3) 0.004(3) 0.005(3)
C33 0.043(4) 0.020(4) 0.021(3) -0.001(3) -0.012(3) 0.011(3)
C34 0.029(4) 0.024(4) 0.029(4) -0.003(3) -0.013(3) 0.013(3)
C35 0.019(3) 0.020(3) 0.030(3) -0.007(3) -0.006(3) 0.006(3)
C36 0.024(4) 0.016(3) 0.016(3) -0.006(2) -0.006(3) 0.000(3)
C37 0.022(3) 0.023(3) 0.017(3) -0.006(3) 0.005(2) -0.004(3)
C38 0.026(4) 0.021(3) 0.019(3) 0.006(2) -0.002(3) 0.000(3)
C39 0.047(4) 0.017(3) 0.014(3) 0.006(2) 0.004(3) 0.001(3)
C40 0.032(4) 0.023(4) 0.021(3) 0.002(3) 0.007(3) -0.005(3)
C41 0.025(3) 0.016(3) 0.020(3) -0.005(3) 0.006(2) -0.001(3)
C42 0.022(3) 0.015(3) 0.009(3) 0.004(2) 0.003(2) 0.000(2)
C43 0.018(3) 0.016(3) 0.021(3) -0.006(3) -0.002(3) 0.001(3)
C44 0.027(4) 0.023(4) 0.026(4) -0.005(3) -0.007(3) 0.005(3)
C45 0.024(4) 0.021(4) 0.033(4) -0.002(3) -0.001(3) -0.005(3)
C46 0.013(3) 0.022(3) 0.018(3) 0.000(3) 0.002(2) 0.003(2)
C47 0.031(4) 0.034(4) 0.023(4) -0.002(3) 0.004(3) 0.004(3)
C48 0.026(3) 0.025(4) 0.024(3) 0.010(3) 0.003(2) 0.000(3)
C49 0.023(3) 0.020(3) 0.014(3) -0.002(2) 0.000(2) 0.002(2)
C50 0.032(4) 0.018(3) 0.021(3) -0.002(2) 0.001(3) 0.008(3)
C51 0.038(4) 0.014(3) 0.023(3) 0.000(3) -0.003(3) -0.004(3)
C52 0.015(3) 0.028(4) 0.020(3) -0.006(3) 0.005(2) 0.003(3)
C53 0.030(4) 0.031(4) 0.014(3) -0.001(3) 0.003(3) -0.009(3)
C54 0.021(4) 0.033(4) 0.035(4) -0.012(3) 0.001(3) 0.003(3)
C55 0.033(4) 0.012(3) 0.024(3) -0.003(2) -0.005(3) 0.003(3)
C56 0.031(3) 0.018(3) 0.031(4) 0.005(3) 0.002(3) -0.005(3)
C57 0.037(4) 0.022(4) 0.031(4) -0.002(3) -0.007(3) 0.007(3)
C58 0.011(3) 0.024(4) 0.018(3) -0.003(3) 0.000(2) -0.001(3)
C59 0.023(3) 0.027(4) 0.024(3) -0.001(3) -0.002(2) 0.004(3)
C60 0.021(4) 0.029(4) 0.028(4) -0.004(3) -0.002(3) -0.002(3)

loop_
_atom_type_symbol
_atom_type_description
_atom_type_scat_dispersion_real
_atom_type_scat_dispersion_imag
_atom_type_scat_source
C C 0.0033 0.0016 'International Tables Vol C Tables 4.2.6.8 and 6.1.1.4'
H H 0.0000 0.0000 'International Tables Vol C Tables 4.2.6.8 and 6.1.1.4'
B B 0.0013 0.0007 'International Tables Vol C Tables 4.2.6.8 and 6.1.1.4'
O O 0.0106 0.0060 'International Tables Vol C Tables 4.2.6.8 and 6.1.1.4'
P P 0.1023 0.0942 'International Tables Vol C Tables 4.2.6.8 and 6.1.1.4'
Cl Cl 0.1484 0.1585 'International Tables Vol C Tables 4.2.6.8 and 6.1.1.4'
Os Os -1.2165 7.6030 'International Tables Vol C Tables 4.2.6.8 and 6.1.1.4'

loop_
_geom_angle_atom_site_label_1
_geom_angle_atom_site_label_2
_geom_angle_atom_site_label_3
_geom_angle
B2 Os1 B1 111.9(3)
B2 Os1 Cl1 124.0(2)
B1 Os1 Cl1 124.1(2)
B2 Os1 P2 91.10(19)
B1 Os1 P2 90.1(2)
Cl1 Os1 P2 87.44(5)
B2 Os1 P1 91.32(19)
B1 Os1 P1 93.7(2)
Cl1 Os1 P1 86.97(5)
P2 Os1 P1 174.35(6)
B2 Os1 H01 58(2)
B1 Os1 H01 54(2)
Cl1 Os1 H01 176(2)
P2 Os1 H01 96(2)
P1 Os1 H01 90(2)
B4 Os2 B3 113.1(3)
B4 Os2 P4 92.26(19)
B3 Os2 P4 91.6(2)
B4 Os2 Cl2 125.54(19)
B3 Os2 Cl2 121.3(2)
P4 Os2 Cl2 88.09(5)
B4 Os2 P3 89.02(19)
B3 Os2 P3 90.8(2)
P4 Os2 P3 176.59(6)
Cl2 Os2 P3 88.60(5)
B4 Os2 H02 57(2)
B3 Os2 H02 56(2)
P4 Os2 H02 94(2)
Cl2 Os2 H02 177(2)
P3 Os2 H02 90(2)
C13 P1 C19 105.5(3)
C13 P1 C16 101.7(3)
C19 P1 C16 105.8(3)
C13 P1 Os1 118.4(2)
C19 P1 Os1 113.7(2)
C16 P1 Os1 110.4(2)
C22 P2 C28 105.6(3)
C22 P2 C25 99.1(3)
C28 P2 C25 101.6(3)
C22 P2 Os1 111.29(19)
C28 P2 Os1 121.6(2)
C25 P2 Os1 114.8(2)
C43 P3 C46 106.1(3)
C43 P3 C49 101.2(3)
C46 P3 C49 99.0(3)
C43 P3 Os2 119.8(2)
C46 P3 Os2 112.4(2)
C49 P3 Os2 115.88(19)
C52 P4 C58 104.6(3)
C52 P4 C55 103.1(3)
C58 P4 C55 99.0(3)
C52 P4 Os2 117.1(2)
C58 P4 Os2 115.7(2)
C55 P4 Os2 114.9(2)
C1 O1 B1 107.0(5)
C6 O2 B1 106.5(5)
C7 O3 B2 107.4(5)
C12 O4 B2 106.6(5)
C31 O5 B4 107.1(5)
C36 O6 B4 107.2(5)
C37 O7 B3 106.5(5)
C42 O8 B3 106.0(5)
O2 B1 O1 107.3(6)
O2 B1 Os1 135.0(5)
O1 B1 Os1 117.7(5)
O4 B2 O3 107.6(5)
O4 B2 Os1 134.2(5)
O3 B2 Os1 118.2(5)
O8 B3 O7 108.3(6)
O8 B3 Os2 135.3(5)
O7 B3 Os2 116.4(5)
O6 B4 O5 106.9(5)
O6 B4 Os2 136.1(5)
O5 B4 Os2 116.9(4)
C6 C1 O1 109.5(6)
C6 C1 C2 122.8(7)
O1 C1 C2 127.7(7)
C1 C2 C3 115.7(8)
C1 C2 H2 122.1
C3 C2 H2 122.1
C4 C3 C2 122.1(8)
C4 C3 H3 119.0
C2 C3 H3 119.0
C3 C4 C5 122.1(7)
C3 C4 H4 119.0
C5 C4 H4 119.0
C6 C5 C4 115.1(7)
C6 C5 H5 122.5
C4 C5 H5 122.5
C1 C6 C5 122.2(7)
C1 C6 O2 109.7(6)
C5 C6 O2 128.0(7)
O3 C7 C8 129.1(7)
O3 C7 C12 109.1(6)
C8 C7 C12 121.8(7)
C9 C8 C7 116.3(8)
C9 C8 H8 121.9
C7 C8 H8 121.9
C8 C9 C10 122.0(7)
C8 C9 H9 119.0
C10 C9 H9 119.0
C9 C10 C11 122.0(7)
C9 C10 H10 119.0
C11 C10 H10 119.0
C12 C11 C10 115.4(8)
C12 C11 H11 122.3
C10 C11 H11 122.3
C11 C12 C7 122.4(7)
C11 C12 O4 128.3(7)
C7 C12 O4 109.3(6)
C14 C13 C15 110.1(6)
C14 C13 P1 113.9(5)
C15 C13 P1 111.5(5)
C14 C13 H13 107.0
C15 C13 H13 107.0
P1 C13 H13 107.0
C13 C14 H14A 109.5
C13 C14 H14B 109.5
H14A C14 H14B 109.5
C13 C14 H14C 109.5
H14A C14 H14C 109.5
H14B C14 H14C 109.5
C13 C15 H15A 109.5
C13 C15 H15B 109.5
H15A C15 H15B 109.5
C13 C15 H15C 109.5
H15A C15 H15C 109.5
H15B C15 H15C 109.5
C17 C16 C18 108.6(6)
C17 C16 P1 114.2(5)
C18 C16 P1 116.3(5)
C17 C16 H16 105.6
C18 C16 H16 105.6
P1 C16 H16 105.6
C16 C17 H17A 109.5
C16 C17 H17B 109.5
H17A C17 H17B 109.5
C16 C17 H17C 109.5
H17A C17 H17C 109.5
H17B C17 H17C 109.5
C16 C18 H18A 109.5
C16 C18 H18B 109.5
H18A C18 H18B 109.5
C16 C18 H18C 109.5
H18A C18 H18C 109.5
H18B C18 H18C 109.5
C21 C19 C20 109.1(6)
C21 C19 P1 115.6(5)
C20 C19 P1 114.7(4)
C21 C19 H19 105.5
C20 C19 H19 105.5
P1 C19 H19 105.5
C19 C20 H20A 109.5
C19 C20 H20B 109.5
H20A C20 H20B 109.5
C19 C20 H20C 109.5
H20A C20 H20C 109.5
H20B C20 H20C 109.5
C19 C21 H21A 109.5
C19 C21 H21B 109.5
H21A C21 H21B 109.5
C19 C21 H21C 109.5
H21A C21 H21C 109.5
H21B C21 H21C 109.5
C24 C22 C23 109.6(5)
C24 C22 P2 116.1(4)
C23 C22 P2 113.2(4)
C24 C22 H22 105.7
C23 C22 H22 105.7
P2 C22 H22 105.7
C22 C23 H23A 109.5
C22 C23 H23B 109.5
H23A C23 H23B 109.5
C22 C23 H23C 109.5
H23A C23 H23C 109.5
H23B C23 H23C 109.5
C22 C24 H24A 109.5
C22 C24 H24B 109.5
H24A C24 H24B 109.5
C22 C24 H24C 109.5
H24A C24 H24C 109.5
H24B C24 H24C 109.5
C26 C25 C27 109.5(5)
C26 C25 P2 113.1(4)
C27 C25 P2 115.1(4)
C26 C25 H25 106.1
C27 C25 H25 106.1
P2 C25 H25 106.1
C25 C26 H26A 109.5
C25 C26 H26B 109.5
H26A C26 H26B 109.5
C25 C26 H26C 109.5
H26A C26 H26C 109.5
H26B C26 H26C 109.5
C25 C27 H27A 109.5
C25 C27 H27B 109.5
H27A C27 H27B 109.5
C25 C27 H27C 109.5
H27A C27 H27C 109.5
H27B C27 H27C 109.5
C30 C28 C29 108.2(5)
C30 C28 P2 113.2(4)
C29 C28 P2 114.9(4)
C30 C28 H28 106.7
C29 C28 H28 106.7
P2 C28 H28 106.7
C28 C29 H29A 109.5
C28 C29 H29B 109.5
H29A C29 H29B 109.5
C28 C29 H29C 109.5
H29A C29 H29C 109.5
H29B C29 H29C 109.5
C28 C30 H30A 109.5
C28 C30 H30B 109.5
H30A C30 H30B 109.5
C28 C30 H30C 109.5
H30A C30 H30C 109.5
H30B C30 H30C 109.5
O5 C31 C36 109.1(5)
O5 C31 C32 128.6(6)
C36 C31 C32 122.3(6)
C31 C32 C33 115.3(6)
C31 C32 H32 122.3
C33 C32 H32 122.3
C34 C33 C32 122.8(6)
C34 C33 H33 118.6
C32 C33 H33 118.6
C33 C34 C35 121.1(6)
C33 C34 H34 119.4
C35 C34 H34 119.4
C36 C35 C34 115.7(6)
C36 C35 H35 122.1
C34 C35 H35 122.1
C35 C36 O6 127.6(6)
C35 C36 C31 122.7(6)
O6 C36 C31 109.7(5)
C38 C37 O7 129.0(6)
C38 C37 C42 122.1(6)
O7 C37 C42 108.8(6)
C37 C38 C39 117.1(6)
C37 C38 H38 121.5
C39 C38 H38 121.5
C40 C39 C38 121.6(6)
C40 C39 H39 119.2
C38 C39 H39 119.2
C39 C40 C41 121.4(6)
C39 C40 H40 119.3
C41 C40 H40 119.3
C42 C41 C40 116.4(6)
C42 C41 H41 121.8
C40 C41 H41 121.8
C37 C42 C41 121.4(6)
C37 C42 O8 110.4(5)
C41 C42 O8 128.2(6)
C44 C43 C45 108.4(5)
C44 C43 P3 115.2(5)
C45 C43 P3 113.8(4)
C44 C43 H43 106.3
C45 C43 H43 106.3
P3 C43 H43 106.3
C43 C44 H44A 109.5
C43 C44 H44B 109.5
H44A C44 H44B 109.5
C43 C44 H44C 109.5
H44A C44 H44C 109.5
H44B C44 H44C 109.5
C43 C45 H45A 109.5
C43 C45 H45B 109.5
H45A C45 H45B 109.5
C43 C45 H45C 109.5
H45A C45 H45C 109.5
H45B C45 H45C 109.5
C47 C46 C48 110.6(5)
C47 C46 P3 115.8(5)
C48 C46 P3 114.4(4)
C47 C46 H46 104.9
C48 C46 H46 104.9
P3 C46 H46 104.9
C46 C47 H47A 109.5
C46 C47 H47B 109.5
H47A C47 H47B 109.5
C46 C47 H47C 109.5
H47A C47 H47C 109.5
H47B C47 H47C 109.5
C46 C48 H48A 109.5
C46 C48 H48B 109.5
H48A C48 H48B 109.5
C46 C48 H48C 109.5
H48A C48 H48C 109.5
H48B C48 H48C 109.5
C51 C49 C50 111.5(5)
C51 C49 P3 116.4(4)
C50 C49 P3 111.5(4)
C51 C49 H49 105.5
C50 C49 H49 105.5
P3 C49 H49 105.5
C49 C50 H50A 109.5
C49 C50 H50B 109.5
H50A C50 H50B 109.5
C49 C50 H50C 109.5
H50A C50 H50C 109.5
H50B C50 H50C 109.5
C49 C51 H51A 109.5
C49 C51 H51B 109.5
H51A C51 H51B 109.5
C49 C51 H51C 109.5
H51A C51 H51C 109.5
H51B C51 H51C 109.5
C54 C52 C53 107.6(6)
C54 C52 P4 114.0(5)
C53 C52 P4 113.7(5)
C54 C52 H52 107.0
C53 C52 H52 107.0
P4 C52 H52 107.0
C52 C53 H53A 109.5
C52 C53 H53B 109.5
H53A C53 H53B 109.5
C52 C53 H53C 109.5
H53A C53 H53C 109.5
H53B C53 H53C 109.5
C52 C54 H54A 109.5
C52 C54 H54B 109.5
H54A C54 H54B 109.5
C52 C54 H54C 109.5
H54A C54 H54C 109.5
H54B C54 H54C 109.5
C57 C55 C56 111.5(5)
C57 C55 P4 115.9(5)
C56 C55 P4 110.9(4)
C57 C55 H55 105.9
C56 C55 H55 105.9
P4 C55 H55 105.9
C55 C56 H56A 109.5
C55 C56 H56B 109.5
H56A C56 H56B 109.5
C55 C56 H56C 109.5
H56A C56 H56C 109.5
H56B C56 H56C 109.5
C55 C57 H57A 109.5
C55 C57 H57B 109.5
H57A C57 H57B 109.5
C55 C57 H57C 109.5
H57A C57 H57C 109.5
H57B C57 H57C 109.5
C59 C58 C60 111.4(5)
C59 C58 P4 114.2(4)
C60 C58 P4 114.5(4)
C59 C58 H58 105.2
C60 C58 H58 105.2
P4 C58 H58 105.2
C58 C59 H59A 109.5
C58 C59 H59B 109.5
H59A C59 H59B 109.5
C58 C59 H59C 109.5
H59A C59 H59C 109.5
H59B C59 H59C 109.5
C58 C60 H60A 109.5
C58 C60 H60B 109.5
H60A C60 H60B 109.5
C58 C60 H60C 109.5
H60A C60 H60C 109.5
H60B C60 H60C 109.5

loop_
_geom_bond_atom_site_label_1
_geom_bond_atom_site_label_2
_geom_bond_distance
Os1 B2 2.025(7)
Os1 B1 2.033(7)
Os1 Cl1 2.3940(14)
Os1 P2 2.3953(17)
Os1 P1 2.4115(17)
Os1 H01 1.580(10)
Os2 B4 2.019(7)
Os2 B3 2.043(8)
Os2 P4 2.3916(16)
Os2 Cl2 2.3976(14)
Os2 P3 2.3996(16)
Os2 H02 1.568(10)
P1 C13 1.848(7)
P1 C19 1.858(7)
P1 C16 1.858(7)
P2 C22 1.860(7)
P2 C28 1.861(6)
P2 C25 1.863(6)
P3 C43 1.846(6)
P3 C46 1.871(6)
P3 C49 1.874(6)
P4 C52 1.855(6)
P4 C58 1.870(6)
P4 C55 1.884(6)
O1 C1 1.377(8)
O1 B1 1.423(8)
O2 C6 1.388(8)
O2 B1 1.422(9)
O3 C7 1.377(8)
O3 B2 1.425(8)
O4 C12 1.397(8)
O4 B2 1.420(8)
O5 C31 1.381(7)
O5 B4 1.442(8)
O6 C36 1.381(7)
O6 B4 1.422(8)
O7 C37 1.370(7)
O7 B3 1.439(8)
O8 C42 1.385(7)
O8 B3 1.401(9)
C1 C6 1.363(10)
C1 C2 1.382(9)
C2 C3 1.383(11)
C2 H2 0.9500
C3 C4 1.370(12)
C3 H3 0.9500
C4 C5 1.406(11)
C4 H4 0.9500
C5 C6 1.387(9)
C5 H5 0.9500
C7 C8 1.377(9)
C7 C12 1.383(10)
C8 C9 1.373(10)
C8 H8 0.9500
C9 C10 1.373(12)
C9 H9 0.9500
C10 C11 1.398(11)
C10 H10 0.9500
C11 C12 1.368(9)
C11 H11 0.9500
C13 C14 1.529(10)
C13 C15 1.532(10)
C13 H13 1.0000
C14 H14A 0.9800
C14 H14B 0.9800
C14 H14C 0.9800
C15 H15A 0.9800
C15 H15B 0.9800
C15 H15C 0.9800
C16 C17 1.533(9)
C16 C18 1.560(9)
C16 H16 1.0000
C17 H17A 0.9800
C17 H17B 0.9800
C17 H17C 0.9800
C18 H18A 0.9800
C18 H18B 0.9800
C18 H18C 0.9800
C19 C21 1.538(9)
C19 C20 1.542(10)
C19 H19 1.0000
C20 H20A 0.9800
C20 H20B 0.9800
C20 H20C 0.9800
C21 H21A 0.9800
C21 H21B 0.9800
C21 H21C 0.9800
C22 C24 1.552(8)
C22 C23 1.554(9)
C22 H22 1.0000
C23 H23A 0.9800
C23 H23B 0.9800
C23 H23C 0.9800
C24 H24A 0.9800
C24 H24B 0.9800
C24 H24C 0.9800
C25 C26 1.525(8)
C25 C27 1.557(8)
C25 H25 1.0000
C26 H26A 0.9800
C26 H26B 0.9800
C26 H26C 0.9800
C27 H27A 0.9800
C27 H27B 0.9800
C27 H27C 0.9800
C28 C30 1.520(9)
C28 C29 1.542(9)
C28 H28 1.0000
C29 H29A 0.9800
C29 H29B 0.9800
C29 H29C 0.9800
C30 H30A 0.9800
C30 H30B 0.9800
C30 H30C 0.9800
C31 C36 1.382(9)
C31 C32 1.383(9)
C32 C33 1.398(9)
C32 H32 0.9500
C33 C34 1.377(10)
C33 H33 0.9500
C34 C35 1.411(9)
C34 H34 0.9500
C35 C36 1.376(8)
C35 H35 0.9500
C37 C38 1.370(9)
C37 C42 1.378(8)
C38 C39 1.389(8)
C38 H38 0.9500
C39 C40 1.364(9)
C39 H39 0.9500
C40 C41 1.411(9)
C40 H40 0.9500
C41 C42 1.381(8)
C41 H41 0.9500
C43 C44 1.537(9)
C43 C45 1.540(9)
C43 H43 1.0000
C44 H44A 0.9800
C44 H44B 0.9800
C44 H44C 0.9800
C45 H45A 0.9800
C45 H45B 0.9800
C45 H45C 0.9800
C46 C47 1.530(9)
C46 C48 1.534(8)
C46 H46 1.0000
C47 H47A 0.9800
C47 H47B 0.9800
C47 H47C 0.9800
C48 H48A 0.9800
C48 H48B 0.9800
C48 H48C 0.9800
C49 C51 1.509(8)
C49 C50 1.515(8)
C49 H49 1.0000
C50 H50A 0.9800
C50 H50B 0.9800
C50 H50C 0.9800
C51 H51A 0.9800
C51 H51B 0.9800
C51 H51C 0.9800
C52 C54 1.506(9)
C52 C53 1.544(9)
C52 H52 1.0000
C53 H53A 0.9800
C53 H53B 0.9800
C53 H53C 0.9800
C54 H54A 0.9800
C54 H54B 0.9800
C54 H54C 0.9800
C55 C57 1.508(9)
C55 C56 1.518(9)
C55 H55 1.0000
C56 H56A 0.9800
C56 H56B 0.9800
C56 H56C 0.9800
C57 H57A 0.9800
C57 H57B 0.9800
C57 H57C 0.9800
C58 C59 1.519(9)
C58 C60 1.537(8)
C58 H58 1.0000
C59 H59A 0.9800
C59 H59B 0.9800
C59 H59C 0.9800
C60 H60A 0.9800
C60 H60B 0.9800
C60 H60C 0.9800
